data_7009386
loop_
_publ_author_name
'Plater, M. John'
'Foreman, Mark R. St. J.'
'Gelbrich, Thomas'
'Hursthouse, Michael B.'

_publ_section_title
;
 Synthesis and characterisation of infinite di- and tri-nuclear zinc
 co-ordination networks with flexible dipyridyl ligands
;
_journal_issue 13
_journal_name_full 'Journal of the Chemical Society, Dalton Transactions'
_journal_page_first 1995
_journal_paper_doi 10.1039/b000566p
_journal_year 2000
_chemical_formula_sum 'C136 H180 Cl6 N16 O27 Zn4'
_chemical_formula_weight 2945.14
_chemical_name_systematic
; 
 ? 
;
_space_group_IT_number 62
_symmetry_cell_setting orthorhombic
_symmetry_space_group_name_Hall '-P 2ac 2n'
_symmetry_space_group_name_H-M 'P n m a'
_atom_sites_solution_hydrogens geom
_atom_sites_solution_primary direct
_atom_sites_solution_secondary difmap
_audit_creation_method SHELXL-97
_cell_angle_alpha 90.00
_cell_angle_beta 90.00
_cell_angle_gamma 90.00
_cell_formula_units_Z 4
_cell_length_a 17.2550(4)
_cell_length_b 34.4538(6)
_cell_length_c 24.5191(10)
_cell_measurement_temperature 293(2)
_cell_volume 14576.6(7)
_computing_cell_refinement 'DENZO and COLLECT'
_computing_data_collection 'DENZO (Otwinowski and Minor, 1997)COLLECT (Hooft, 1998) '
_computing_data_reduction 'DENZO and COLLECT'
_computing_publication_material 'PLATON (Spek, 1990)'
_computing_structure_refinement 'SHELXL-97 (Sheldrick, 1997)'
_computing_structure_solution 'DIRDIF-96 (Beurskens, 1996)'
_diffrn_ambient_temperature 293(2)
_diffrn_detector_area_resol_mean '9.091 pixels/mm'
_diffrn_measured_fraction_theta_full 0.994
_diffrn_measured_fraction_theta_max 0.994
_diffrn_measurement_device_type 'Enraf Nonius KappaCCD area detector'
_diffrn_measurement_method '\p and \q scans to fill Ewald sphere'
_diffrn_radiation_monochromator graphite
_diffrn_radiation_source 'Enraf Nonius FR591 rotating anode'
_diffrn_radiation_type MoK\a
_diffrn_radiation_wavelength 0.71073
_diffrn_reflns_av_R_equivalents 0.1513
_diffrn_reflns_av_sigmaI/netI 0.1070
_diffrn_reflns_limit_h_max 18
_diffrn_reflns_limit_h_min -18
_diffrn_reflns_limit_k_max 37
_diffrn_reflns_limit_k_min -37
_diffrn_reflns_limit_l_max 26
_diffrn_reflns_limit_l_min -26
_diffrn_reflns_number 72134
_diffrn_reflns_theta_full 23.00
_diffrn_reflns_theta_max 23.00
_diffrn_reflns_theta_min 1.44
_exptl_absorpt_coefficient_mu 0.834
_exptl_absorpt_correction_T_max 0.8852
_exptl_absorpt_correction_T_min 0.8852
_exptl_absorpt_correction_type 'Empirical, SORTAV (R. H. Blessing, 1995, 1997)'
_exptl_crystal_colour colourless
_exptl_crystal_density_diffrn 1.342
_exptl_crystal_density_method 'not measured'
_exptl_crystal_description plate
_exptl_crystal_F_000 6184
_exptl_crystal_size_max 0.15
_exptl_crystal_size_mid 0.15
_exptl_crystal_size_min 0.15
_refine_diff_density_max 0.934
_refine_diff_density_min -0.629
_refine_diff_density_rms 0.108
_refine_ls_extinction_method none
_refine_ls_goodness_of_fit_ref 1.272
_refine_ls_hydrogen_treatment mixed
_refine_ls_matrix_type full
_refine_ls_number_parameters 722
_refine_ls_number_reflns 10274
_refine_ls_number_restraints 930
_refine_ls_restrained_S_all 1.278
_refine_ls_R_factor_all 0.2385
_refine_ls_R_factor_gt 0.1108
_refine_ls_shift/su_max 0.029
_refine_ls_shift/su_mean 0.001
_refine_ls_structure_factor_coef Fsqd
_refine_ls_weighting_details 'calc w=1/[\s^2^(Fo^2^)+(0.0000P)^2^+50.0000P] where P=(Fo^2^+2Fc^2^)/3'
_refine_ls_weighting_scheme calc
_refine_ls_wR_factor_gt 0.1996
_refine_ls_wR_factor_ref 0.2210
_reflns_number_gt 3898
_reflns_number_total 10274
_reflns_threshold_expression >2sigma(I)
_cod_data_source_file b000566p.txt
_cod_data_source_block s92-3
_cod_depositor_comments
;
The following automatic conversions were performed:
'_symmetry_cell_setting' value 'Orthorhombic' changed to 'orthorhombic'
according to '/home/saulius/struct/CIF-dictionaries/cif_core.dic'
dictionary named 'cif_core.dic' version 2.4.1 from 2010-06-29.

Automatic conversion script
Id: cif_fix_enum 1527 2010-12-29 10:47:43Z saulius 
;
_cod_original_sg_symbol_H-M Pnma
_cod_database_code 7009386

loop_
_symmetry_equiv_pos_as_xyz
'x, y, z'
'-x+1/2, y+1/2, z+1/2'
'x+1/2, y, -z+1/2'
'-x, y+1/2, -z'
'-x, -y, -z'
'x-1/2, -y-1/2, -z-1/2'
'-x-1/2, -y, z-1/2'
'x, -y-1/2, z'

loop_
_atom_site_label
_atom_site_type_symbol
_atom_site_fract_x
_atom_site_fract_y
_atom_site_fract_z
_atom_site_U_iso_or_equiv
_atom_site_adp_type
_atom_site_occupancy
_atom_site_symmetry_multiplicity
_atom_site_calc_flag
_atom_site_refinement_flags
_atom_site_disorder_assembly
_atom_site_disorder_group
Zn1 Zn 0.00925(7) 0.19925(3) 0.02645(5) 0.0746(4) Uani 1 1 d D . .
O1 O -0.0002(6) 0.2500 0.0551(3) 0.070(2) Uani 1 2 d SD . .
H1O H -0.007(10) 0.2500 0.0886(12) 0.139 Uiso 1 2 d SD . .
N11 N -0.0849(5) 0.1676(3) 0.0475(4) 0.071(2) Uani 1 1 d D . .
N12 N -0.3990(4) 0.1713(2) 0.4422(3) 0.063(2) Uani 1 1 d D . .
C101 C -0.0976(7) 0.1323(3) 0.0268(4) 0.085(3) Uani 1 1 d D . .
H101 H -0.0613 0.1219 0.0029 0.102 Uiso 1 1 calc R . .
C102 C -0.1618(7) 0.1108(3) 0.0394(4) 0.088(4) Uani 1 1 d D . .
H102 H -0.1693 0.0869 0.0225 0.106 Uiso 1 1 calc R . .
C103 C -0.2153(6) 0.1238(4) 0.0763(5) 0.087(4) Uani 1 1 d D . .
C104 C -0.2004(6) 0.1595(4) 0.0982(5) 0.108(4) Uani 1 1 d D . .
H104 H -0.2344 0.1698 0.1238 0.129 Uiso 1 1 calc R . .
C105 C -0.1366(6) 0.1805(3) 0.0833(4) 0.089(4) Uani 1 1 d D . .
H105 H -0.1290 0.2048 0.0988 0.107 Uiso 1 1 calc R . .
C106 C -0.2865(7) 0.1016(4) 0.0910(6) 0.144(6) Uani 1 1 d D . .
H10A H -0.3250 0.1195 0.1052 0.173 Uiso 1 1 calc R . .
H10B H -0.3077 0.0898 0.0583 0.173 Uiso 1 1 calc R . .
C107 C -0.2723(8) 0.0718(5) 0.1308(5) 0.160(7) Uani 1 1 d D . .
H10C H -0.3169 0.0547 0.1324 0.191 Uiso 1 1 calc R . .
H10D H -0.2280 0.0565 0.1194 0.191 Uiso 1 1 calc R . .
C108 C -0.2577(11) 0.0873(5) 0.1842(6) 0.207(8) Uiso 1 1 d D . .
H10E H -0.3006 0.1045 0.1928 0.248 Uiso 1 1 calc R . .
H10F H -0.2119 0.1035 0.1814 0.248 Uiso 1 1 calc R . .
C109 C -0.2466(13) 0.0625(6) 0.2309(8) 0.282(12) Uiso 1 1 d D . .
H10G H -0.2886 0.0439 0.2346 0.338 Uiso 1 1 calc R . .
H10H H -0.1978 0.0486 0.2288 0.338 Uiso 1 1 calc R . .
C110 C -0.2466(16) 0.0900(8) 0.2751(8) 0.346(15) Uiso 1 1 d D . .
H11A H -0.2064 0.1086 0.2661 0.415 Uiso 1 1 calc R . .
H11B H -0.2953 0.1039 0.2718 0.415 Uiso 1 1 calc R . .
C111 C -0.2377(14) 0.0828(6) 0.3318(8) 0.280(13) Uiso 1 1 d D . .
H11C H -0.2048 0.0601 0.3344 0.336 Uiso 1 1 calc R . .
H11D H -0.2884 0.0748 0.3446 0.336 Uiso 1 1 calc R . .
C112 C -0.2092(6) 0.1093(4) 0.3721(6) 0.143(6) Uani 1 1 d D . .
H11E H -0.1736 0.1275 0.3554 0.171 Uiso 1 1 calc R . .
H11F H -0.1815 0.0951 0.4001 0.171 Uiso 1 1 calc R . .
C113 C -0.2751(6) 0.1306(3) 0.3969(4) 0.078(3) Uani 1 1 d D . .
C114 C -0.3179(6) 0.1153(3) 0.4383(5) 0.081(3) Uani 1 1 d D . .
H114 H -0.3057 0.0910 0.4522 0.097 Uiso 1 1 calc R . .
C115 C -0.3787(6) 0.1356(3) 0.4592(4) 0.086(3) Uani 1 1 d D . .
H115 H -0.4078 0.1242 0.4868 0.103 Uiso 1 1 calc R . .
C116 C -0.3560(6) 0.1864(3) 0.4025(4) 0.085(4) Uani 1 1 d D . .
H116 H -0.3675 0.2112 0.3901 0.102 Uiso 1 1 calc R . .
C117 C -0.2955(6) 0.1667(3) 0.3792(5) 0.097(4) Uani 1 1 d D . .
H117 H -0.2679 0.1782 0.3508 0.116 Uiso 1 1 calc R . .
N21 N 0.0123(6) 0.1971(2) -0.0555(3) 0.073(2) Uani 1 1 d D . .
N22 N -0.0248(7) -0.0824(4) -0.4600(5) 0.112(4) Uani 1 1 d D . .
C201 C 0.0771(6) 0.1950(3) -0.0851(5) 0.085(4) Uani 1 1 d D . .
H201 H 0.1243 0.1934 -0.0668 0.102 Uiso 1 1 calc R . .
C202 C 0.0777(7) 0.1951(3) -0.1407(5) 0.093(4) Uani 1 1 d D . .
H202 H 0.1247 0.1941 -0.1593 0.111 Uiso 1 1 calc R . .
C203 C 0.0099(8) 0.1966(3) -0.1692(4) 0.080(3) Uani 1 1 d D . .
C204 C -0.0561(7) 0.1986(3) -0.1387(5) 0.093(4) Uani 1 1 d D . .
H204 H -0.1037 0.2003 -0.1564 0.112 Uiso 1 1 calc R . .
C205 C -0.0542(6) 0.1984(3) -0.0832(5) 0.083(3) Uani 1 1 d D . .
H205 H -0.1007 0.1991 -0.0641 0.099 Uiso 1 1 calc R . .
C206 C 0.0120(8) 0.1963(3) -0.2319(4) 0.128(5) Uani 1 1 d D . .
H20A H -0.0213 0.2171 -0.2446 0.154 Uiso 1 1 calc R . .
H20B H 0.0644 0.2028 -0.2430 0.154 Uiso 1 1 calc R . .
C207 C -0.0103(10) 0.1614(3) -0.2604(7) 0.222(8) Uiso 1 1 d D . .
H20C H -0.0664 0.1598 -0.2585 0.266 Uiso 1 1 calc R . .
H20D H 0.0027 0.1654 -0.2985 0.266 Uiso 1 1 calc R . .
C208 C 0.0185(10) 0.1244(4) -0.2459(6) 0.258(10) Uiso 1 1 d D . .
H20E H 0.0058 0.1206 -0.2077 0.309 Uiso 1 1 calc R . .
H20F H 0.0746 0.1261 -0.2479 0.309 Uiso 1 1 calc R . .
C209 C -0.0033(10) 0.0893(4) -0.2737(6) 0.269(11) Uiso 1 1 d D . .
H20G H 0.0272 0.0685 -0.2579 0.322 Uiso 1 1 calc R . .
H20H H -0.0569 0.0841 -0.2643 0.322 Uiso 1 1 calc R . .
C210 C 0.0029(13) 0.0857(4) -0.3314(6) 0.313(13) Uiso 1 1 d D . .
H21A H 0.0418 0.1042 -0.3432 0.376 Uiso 1 1 calc R . .
H21B H -0.0461 0.0943 -0.3466 0.376 Uiso 1 1 calc R . .
C211 C 0.0212(13) 0.0493(5) -0.3571(9) 0.406(19) Uiso 1 1 d D . .
H21C H 0.0163 0.0533 -0.3961 0.488 Uiso 1 1 calc R . .
H21D H 0.0755 0.0443 -0.3500 0.488 Uiso 1 1 calc R . .
C212 C -0.0195(11) 0.0144(5) -0.3447(8) 0.261(10) Uiso 1 1 d D . .
H21E H -0.0724 0.0214 -0.3358 0.313 Uiso 1 1 calc R . .
H21F H 0.0034 0.0035 -0.3120 0.313 Uiso 1 1 calc R . .
C213 C -0.0224(9) -0.0180(5) -0.3881(6) 0.150(7) Uani 1 1 d D . .
C214 C 0.0119(10) -0.0527(6) -0.3769(6) 0.169(8) Uani 1 1 d D . .
H214 H 0.0405 -0.0551 -0.3450 0.203 Uiso 1 1 calc R . .
C215 C 0.0063(8) -0.0840(4) -0.4103(7) 0.134(5) Uani 1 1 d D . .
H215 H 0.0251 -0.1077 -0.3979 0.161 Uiso 1 1 calc R . .
C216 C -0.0573(8) -0.0484(4) -0.4720(5) 0.108(4) Uani 1 1 d D . .
H216 H -0.0838 -0.0462 -0.5049 0.130 Uiso 1 1 calc R . .
C217 C -0.0539(8) -0.0166(4) -0.4390(7) 0.129(6) Uani 1 1 d D . .
H217 H -0.0737 0.0068 -0.4517 0.155 Uiso 1 1 calc R . .
Zn2 Zn 0.00274(8) 0.19948(4) -0.45102(5) 0.0855(4) Uani 1 1 d D . .
O2 O -0.0166(6) 0.2500 -0.4223(4) 0.102(3) Uani 1 2 d SD . .
H2O H -0.015(4) 0.2500 -0.3885(4) 0.204 Uiso 1 2 d SD . .
N31 N -0.0890(5) 0.1655(3) -0.4317(4) 0.076(3) Uani 1 1 d D . .
N32 N -0.4042(5) 0.1729(3) -0.0784(4) 0.072(3) Uani 1 1 d D . .
C301 C -0.0998(6) 0.1320(3) -0.4580(4) 0.082(3) Uani 1 1 d D . .
H301 H -0.0637 0.1248 -0.4843 0.098 Uiso 1 1 calc R . .
C302 C -0.1613(7) 0.1075(3) -0.4486(4) 0.086(4) Uani 1 1 d D . .
H302 H -0.1661 0.0845 -0.4680 0.103 Uiso 1 1 calc R . .
C303 C -0.2155(6) 0.1177(4) -0.4102(5) 0.084(4) Uani 1 1 d D . .
C304 C -0.2038(8) 0.1513(4) -0.3814(5) 0.108(5) Uani 1 1 d D . .
H304 H -0.2376 0.1582 -0.3536 0.130 Uiso 1 1 calc R . .
C305 C -0.1420(7) 0.1746(3) -0.3940(5) 0.093(4) Uani 1 1 d D . .
H305 H -0.1366 0.1979 -0.3753 0.111 Uiso 1 1 calc R . .
C306 C -0.2855(7) 0.0925(4) -0.3965(6) 0.146(6) Uani 1 1 d D . .
H30A H -0.3223 0.1080 -0.3759 0.175 Uiso 1 1 calc R . .
H30B H -0.3106 0.0849 -0.4303 0.175 Uiso 1 1 calc R . .
C307 C -0.2678(11) 0.0581(5) -0.3656(8) 0.219(9) Uiso 1 1 d D . .
H30C H -0.3107 0.0400 -0.3680 0.263 Uiso 1 1 calc R . .
H30D H -0.2222 0.0456 -0.3807 0.263 Uiso 1 1 calc R . .
C308 C -0.2542(13) 0.0679(7) -0.3099(8) 0.279(11) Uiso 1 1 d D . .
H30E H -0.2031 0.0796 -0.3122 0.334 Uiso 1 1 calc R . .
H30F H -0.2891 0.0897 -0.3053 0.334 Uiso 1 1 calc R . .
C309 C -0.2528(14) 0.0525(7) -0.2558(8) 0.279(11) Uiso 1 1 d D . .
H30G H -0.2054 0.0374 -0.2551 0.335 Uiso 1 1 calc R . .
H30H H -0.2944 0.0336 -0.2561 0.335 Uiso 1 1 calc R . .
C310 C -0.2567(12) 0.0688(6) -0.2018(8) 0.248(10) Uiso 1 1 d D . .
H31A H -0.3094 0.0774 -0.1952 0.297 Uiso 1 1 calc R . .
H31B H -0.2453 0.0485 -0.1756 0.297 Uiso 1 1 calc R . .
C311 C -0.2054(14) 0.1006(7) -0.1923(7) 0.310(14) Uiso 1 1 d D . .
H31C H -0.2225 0.1232 -0.2124 0.372 Uiso 1 1 calc R . .
H31D H -0.1534 0.0940 -0.2041 0.372 Uiso 1 1 calc R . .
C312 C -0.2062(7) 0.1083(4) -0.1350(6) 0.163(7) Uani 1 1 d D . .
H31E H -0.1591 0.1221 -0.1254 0.195 Uiso 1 1 calc R . .
H31F H -0.2060 0.0838 -0.1155 0.195 Uiso 1 1 calc R . .
C313 C -0.2752(6) 0.1320(4) -0.1164(5) 0.086(4) Uani 1 1 d D . .
C314 C -0.2965(7) 0.1669(4) -0.1378(5) 0.101(4) Uani 1 1 d D . .
H314 H -0.2674 0.1777 -0.1659 0.121 Uiso 1 1 calc R . .
C315 C -0.3599(7) 0.1862(3) -0.1185(4) 0.086(4) Uani 1 1 d D . .
H315 H -0.3727 0.2099 -0.1343 0.103 Uiso 1 1 calc R . .
C316 C -0.3833(6) 0.1385(3) -0.0580(4) 0.085(4) Uani 1 1 d D . .
H316 H -0.4139 0.1278 -0.0306 0.101 Uiso 1 1 calc R . .
C317 C -0.3198(7) 0.1181(3) -0.0749(4) 0.085(4) Uani 1 1 d D . .
H317 H -0.3071 0.0947 -0.0582 0.102 Uiso 1 1 calc R . .
N41 N 0.0045(7) 0.1978(2) -0.5315(4) 0.079(2) Uani 1 1 d D . .
N42 N -0.0246(7) -0.0771(4) -0.9500(6) 0.115(4) Uani 1 1 d D . .
C401 C 0.0694(6) 0.1971(3) -0.5609(5) 0.095(4) Uani 1 1 d D . .
H401 H 0.1164 0.1968 -0.5424 0.114 Uiso 1 1 calc R . .
C402 C 0.0712(7) 0.1968(3) -0.6167(6) 0.093(4) Uani 1 1 d D . .
H402 H 0.1188 0.1963 -0.6345 0.112 Uiso 1 1 calc R . .
C403 C 0.0044(8) 0.1974(3) -0.6467(5) 0.085(3) Uani 1 1 d D . .
C404 C -0.0628(7) 0.1995(3) -0.6175(6) 0.091(4) Uani 1 1 d D . .
H404 H -0.1102 0.2015 -0.6352 0.109 Uiso 1 1 calc R . .
C405 C -0.0595(6) 0.1987(3) -0.5619(6) 0.086(3) Uani 1 1 d D . .
H405 H -0.1066 0.1987 -0.5434 0.103 Uiso 1 1 calc R . .
C406 C 0.0040(8) 0.1950(3) -0.7079(5) 0.112(4) Uani 1 1 d D . .
H40A H -0.0401 0.2093 -0.7219 0.135 Uiso 1 1 calc R . .
H40B H 0.0507 0.2071 -0.7220 0.135 Uiso 1 1 calc R . .
C407 C 0.0000(10) 0.1555(4) -0.7271(5) 0.157(6) Uani 1 1 d D . .
H40C H 0.0448 0.1424 -0.7117 0.188 Uiso 1 1 calc R . .
H40D H -0.0450 0.1441 -0.7095 0.188 Uiso 1 1 calc R . .
C408 C -0.0037(14) 0.1434(7) -0.7831(6) 0.275(11) Uiso 1 1 d D . .
H40E H 0.0393 0.1543 -0.8035 0.330 Uiso 1 1 calc R . .
H40F H -0.0517 0.1523 -0.7996 0.330 Uiso 1 1 calc R . .
C409 C 0.0000(15) 0.1012(7) -0.7844(10) 0.312(13) Uiso 1 1 d D . .
H40G H 0.0463 0.0915 -0.7665 0.375 Uiso 1 1 calc R . .
H40H H -0.0455 0.0895 -0.7682 0.375 Uiso 1 1 calc R . .
C410 C 0.0026(16) 0.0956(7) -0.8418(10) 0.315(13) Uiso 1 1 d D . .
H41A H 0.0408 0.1136 -0.8561 0.378 Uiso 1 1 calc R . .
H41B H -0.0472 0.1037 -0.8561 0.378 Uiso 1 1 calc R . .
C411 C 0.0193(14) 0.0583(7) -0.8653(10) 0.323(14) Uiso 1 1 d D . .
H41C H 0.0141 0.0610 -0.9045 0.387 Uiso 1 1 calc R . .
H41D H 0.0735 0.0528 -0.8581 0.387 Uiso 1 1 calc R . .
C412 C -0.0237(13) 0.0248(6) -0.8497(9) 0.317(14) Uiso 1 1 d D . .
H41E H -0.0766 0.0329 -0.8427 0.381 Uiso 1 1 calc R . .
H41F H -0.0027 0.0156 -0.8154 0.381 Uiso 1 1 calc R . .
C413 C -0.0266(9) -0.0093(4) -0.8886(6) 0.147(7) Uani 1 1 d D . .
C414 C 0.0175(9) -0.0402(5) -0.8744(7) 0.164(7) Uani 1 1 d D . .
H414 H 0.0526 -0.0381 -0.8457 0.197 Uiso 1 1 calc R . .
C415 C 0.0106(8) -0.0743(5) -0.9019(7) 0.152(7) Uani 1 1 d D . .
H415 H 0.0313 -0.0967 -0.8864 0.183 Uiso 1 1 calc R . .
C416 C -0.0604(8) -0.0450(4) -0.9668(5) 0.115(5) Uani 1 1 d D . .
H416 H -0.0876 -0.0460 -0.9995 0.138 Uiso 1 1 calc R . .
C417 C -0.0595(8) -0.0108(4) -0.9390(7) 0.134(6) Uani 1 1 d D . .
H417 H -0.0812 0.0114 -0.9544 0.161 Uiso 1 1 calc R . .
Cl1 Cl 0.2528(2) -0.00056(11) 0.04446(16) 0.1128(11) Uani 1 1 d G . .
O11 O 0.2756(5) 0.0304(2) 0.0113(4) 0.227(6) Uani 1 1 d G . .
O12 O 0.2287(5) -0.0325(2) 0.0148(4) 0.238(7) Uani 1 1 d G . .
O13 O 0.1915(4) 0.0113(3) 0.0789(4) 0.252(7) Uani 1 1 d G . .
O14 O 0.3144(4) -0.0096(3) 0.0795(3) 0.239(6) Uani 1 1 d G . .
Cl2 Cl 0.2371(3) 0.2437(5) -0.4878(2) 0.125(3) Uani 0.50 1 d PG . .
O21 O 0.1611(4) 0.2500(7) -0.4696(4) 0.135(5) Uiso 1 2 d SG . .
O22 O 0.2475(7) 0.2552(7) -0.5414(4) 0.200(8) Uiso 0.50 1 d PG . .
O23 O 0.2579(8) 0.2042(5) -0.4832(5) 0.116(5) Uiso 0.50 1 d PG . .
O24 O 0.2868(7) 0.2636(5) -0.4522(6) 0.326(18) Uiso 0.50 1 d PG . .
Cl3 Cl 0.2511(3) 0.2417(4) 0.0010(2) 0.115(4) Uani 0.50 1 d PG . .
O31 O 0.2544(6) 0.2018(4) -0.0095(6) 0.116(6) Uani 0.50 1 d PG . .
O32 O 0.1784(6) 0.2573(6) -0.0085(5) 0.169(10) Uani 0.50 1 d PG . .
O33 O 0.3053(8) 0.2616(5) -0.0322(5) 0.251(13) Uiso 0.50 1 d PG . .
O34 O 0.2758(6) 0.2500(6) 0.0548(3) 0.154(5) Uani 1 2 d SG . .
Cl4 Cl -0.2207(3) 0.2500 -0.2648(2) 0.145(2) Uani 1 2 d SG . .
O41 O -0.1978(9) 0.2557(7) -0.2111(3) 0.276(7) Uiso 0.50 1 d PG . .
O42 O -0.1649(7) 0.2590(6) -0.3022(5) 0.276(7) Uiso 0.50 1 d PG . .
O43 O -0.2891(6) 0.2694(4) -0.2753(8) 0.276(7) Uiso 0.50 1 d PG . .
O44 O -0.2420(10) 0.20888(15) -0.2711(10) 0.276(7) Uiso 0.50 1 d PG . .
Cl5 Cl -0.2393(4) 0.2564(6) -0.7592(3) 0.239(5) Uiso 0.50 1 d PG . .
O51 O -0.3034(9) 0.2337(7) -0.7453(11) 0.351(11) Uiso 0.50 1 d PG . .
O52 O -0.1849(11) 0.2363(8) -0.7896(9) 0.351(11) Uiso 0.50 1 d PG . .
O53 O -0.2032(14) 0.2704(8) -0.7114(7) 0.351(11) Uiso 0.50 1 d PG . .
O54 O -0.2660(13) 0.2896(8) -0.7867(9) 0.351(11) Uiso 0.50 1 d PG . .
O100 O -0.0230(12) 0.2500 -0.8328(8) 0.269(9) Uiso 1 2 d S . .

loop_
_atom_site_aniso_label
_atom_site_aniso_U_11
_atom_site_aniso_U_22
_atom_site_aniso_U_33
_atom_site_aniso_U_23
_atom_site_aniso_U_13
_atom_site_aniso_U_12
Zn1 0.0856(9) 0.0503(8) 0.0878(9) -0.0038(7) -0.0020(8) 0.0019(7)
O1 0.095(7) 0.041(5) 0.073(6) 0.000 0.003(7) 0.000
N11 0.078(6) 0.056(7) 0.077(6) 0.002(5) 0.010(5) 0.004(5)
N12 0.066(6) 0.038(6) 0.085(7) 0.002(5) -0.003(5) 0.001(5)
C101 0.094(10) 0.064(9) 0.096(9) -0.002(8) 0.018(7) -0.005(7)
C102 0.098(10) 0.083(10) 0.084(9) -0.013(7) 0.000(8) -0.018(9)
C103 0.082(9) 0.078(10) 0.101(10) 0.020(8) -0.008(8) -0.020(8)
C104 0.065(9) 0.102(12) 0.156(13) -0.008(10) 0.009(9) 0.009(8)
C105 0.086(9) 0.059(8) 0.123(11) -0.020(8) -0.007(8) -0.003(8)
C106 0.112(12) 0.177(17) 0.143(14) 0.030(12) 0.006(10) -0.053(11)
C107 0.141(13) 0.24(2) 0.094(11) -0.005(12) 0.014(10) -0.110(14)
C112 0.092(10) 0.085(11) 0.252(18) -0.003(11) 0.022(11) 0.003(9)
C113 0.065(8) 0.063(9) 0.106(10) -0.014(7) 0.006(7) 0.006(7)
C114 0.078(8) 0.045(8) 0.121(11) -0.002(7) -0.002(8) 0.012(7)
C115 0.090(9) 0.054(9) 0.115(10) 0.006(7) 0.018(8) -0.001(7)
C116 0.093(9) 0.052(8) 0.111(10) 0.015(7) 0.005(8) -0.005(7)
C117 0.083(9) 0.071(10) 0.137(11) -0.005(9) 0.028(8) -0.004(8)
N21 0.071(6) 0.057(6) 0.090(7) -0.007(5) -0.013(6) 0.007(6)
N22 0.105(9) 0.110(10) 0.121(10) -0.021(8) -0.008(7) 0.008(7)
C201 0.056(8) 0.078(9) 0.120(12) -0.012(8) 0.000(8) 0.000(7)
C202 0.103(11) 0.102(10) 0.073(9) -0.009(8) 0.024(9) -0.016(8)
C203 0.099(9) 0.055(7) 0.087(9) -0.012(6) -0.021(10) 0.007(8)
C204 0.073(9) 0.084(9) 0.122(13) -0.005(9) -0.018(9) 0.015(8)
C205 0.085(10) 0.083(9) 0.080(9) -0.005(8) 0.014(8) 0.010(8)
C206 0.170(13) 0.116(11) 0.098(10) -0.014(8) -0.032(9) -0.027(11)
C213 0.187(19) 0.152(17) 0.112(13) -0.061(12) -0.020(12) -0.016(13)
C214 0.153(15) 0.20(2) 0.156(15) -0.086(15) -0.071(12) 0.052(16)
C215 0.117(12) 0.091(12) 0.193(17) -0.007(11) -0.034(13) 0.032(10)
C216 0.116(11) 0.112(13) 0.096(10) -0.005(10) -0.001(8) -0.014(10)
C217 0.161(14) 0.061(10) 0.166(16) -0.024(10) 0.042(13) -0.014(9)
Zn2 0.1084(10) 0.0516(8) 0.0966(10) -0.0031(7) -0.0096(9) 0.0030(9)
O2 0.115(9) 0.052(7) 0.139(9) 0.000 0.015(8) 0.000
N31 0.096(7) 0.045(7) 0.086(7) -0.012(5) -0.005(6) -0.003(5)
N32 0.086(7) 0.046(6) 0.083(7) 0.012(5) -0.002(5) 0.003(5)
C301 0.086(9) 0.067(9) 0.092(9) 0.011(8) 0.018(7) -0.001(7)
C302 0.103(10) 0.075(9) 0.081(9) 0.004(7) 0.007(8) -0.007(8)
C303 0.080(9) 0.089(11) 0.082(9) 0.000(8) -0.020(8) -0.021(8)
C304 0.104(12) 0.130(15) 0.090(10) -0.005(10) 0.007(9) -0.005(10)
C305 0.115(11) 0.068(10) 0.095(10) -0.018(8) -0.004(9) 0.019(9)
C306 0.090(10) 0.161(16) 0.188(15) 0.011(13) -0.020(10) -0.031(11)
C312 0.088(11) 0.216(19) 0.185(17) 0.034(14) 0.022(10) 0.037(12)
C313 0.075(9) 0.081(11) 0.103(10) 0.022(8) 0.011(8) 0.005(8)
C314 0.091(10) 0.115(13) 0.096(10) -0.011(10) 0.020(8) -0.029(9)
C315 0.098(10) 0.060(9) 0.099(10) 0.016(7) 0.010(8) -0.004(8)
C316 0.067(8) 0.089(11) 0.098(9) -0.008(8) 0.010(7) -0.010(7)
C317 0.090(9) 0.079(9) 0.086(9) 0.006(8) -0.018(8) 0.006(8)
N41 0.065(6) 0.061(6) 0.111(7) -0.005(5) -0.006(7) -0.009(6)
N42 0.095(9) 0.100(10) 0.149(12) -0.019(8) 0.016(8) 0.008(7)
C401 0.085(11) 0.097(10) 0.102(11) 0.003(9) -0.029(9) -0.021(9)
C402 0.087(10) 0.086(10) 0.106(12) 0.001(9) 0.006(9) -0.014(8)
C403 0.106(10) 0.054(7) 0.096(10) -0.014(7) 0.000(11) 0.003(9)
C404 0.087(10) 0.087(10) 0.099(11) -0.008(9) -0.014(9) 0.010(8)
C405 0.074(10) 0.065(8) 0.119(12) -0.007(9) 0.009(9) 0.005(7)
C406 0.148(11) 0.085(9) 0.104(10) -0.013(8) -0.025(10) -0.001(10)
C407 0.192(15) 0.160(15) 0.118(12) -0.065(10) -0.012(11) 0.016(13)
C413 0.196(19) 0.097(13) 0.146(15) -0.082(12) -0.017(13) -0.007(11)
C414 0.147(15) 0.167(18) 0.180(16) -0.095(15) -0.056(12) 0.036(14)
C415 0.134(13) 0.153(17) 0.171(16) -0.055(13) -0.075(12) 0.054(12)
C416 0.134(13) 0.109(13) 0.102(11) -0.009(11) -0.004(9) -0.027(11)
C417 0.157(14) 0.083(12) 0.163(17) -0.035(11) 0.013(12) -0.018(10)
Cl1 0.112(2) 0.068(2) 0.158(3) 0.002(2) -0.001(3) 0.0072(18)
O11 0.276(15) 0.131(11) 0.273(15) 0.089(11) 0.084(12) 0.010(10)
O12 0.275(15) 0.125(11) 0.313(17) -0.097(11) -0.055(12) -0.019(10)
O13 0.220(13) 0.252(16) 0.284(16) -0.004(13) 0.106(13) 0.075(12)
O14 0.207(13) 0.263(17) 0.247(14) 0.013(12) -0.066(12) 0.054(12)
Cl2 0.115(4) 0.123(9) 0.138(5) 0.020(8) 0.001(4) 0.011(7)
Cl3 0.106(5) 0.115(12) 0.124(5) -0.004(6) -0.023(4) -0.026(6)
O31 0.078(10) 0.131(16) 0.138(14) -0.048(13) 0.026(10) -0.031(11)
O32 0.235(17) 0.03(2) 0.245(18) -0.049(16) -0.161(16) 0.048(16)
O34 0.124(11) 0.149(14) 0.189(15) 0.000 -0.028(11) 0.000
Cl4 0.179(6) 0.134(5) 0.121(4) 0.000 -0.037(4) 0.000

loop_
_atom_type_symbol
_atom_type_description
_atom_type_scat_dispersion_real
_atom_type_scat_dispersion_imag
_atom_type_scat_source
C C 0.0033 0.0016 'International Tables Vol C Tables 4.2.6.8 and 6.1.1.4'
H H 0.0000 0.0000 'International Tables Vol C Tables 4.2.6.8 and 6.1.1.4'
N N 0.0061 0.0033 'International Tables Vol C Tables 4.2.6.8 and 6.1.1.4'
O O 0.0106 0.0060 'International Tables Vol C Tables 4.2.6.8 and 6.1.1.4'
Zn Zn 0.2839 1.4301 'International Tables Vol C Tables 4.2.6.8 and 6.1.1.4'
Cl Cl 0.1484 0.1585 'International Tables Vol C Tables 4.2.6.8 and 6.1.1.4'

loop_
_geom_angle_atom_site_label_1
_geom_angle_atom_site_label_2
_geom_angle_atom_site_label_3
_geom_angle
_geom_angle_site_symmetry_1
_geom_angle_site_symmetry_3
_geom_angle_publ_flag
O1 Zn1 N12 111.7(4) . 3 ?
O1 Zn1 N21 114.1(3) . . ?
N12 Zn1 N21 110.2(4) 3 . ?
O1 Zn1 N11 109.6(4) . . ?
N12 Zn1 N11 106.0(3) 3 . ?
N21 Zn1 N11 104.8(4) . . ?
Zn1 O1 Zn1 135.1(4) . 8_565 ?
C105 N11 C101 116.5(9) . . ?
C105 N11 Zn1 121.7(8) . . ?
C101 N11 Zn1 121.7(8) . . ?
C116 N12 C115 116.0(9) . . ?
C116 N12 Zn1 122.2(7) . 3_455 ?
C115 N12 Zn1 121.8(8) . 3_455 ?
N11 C101 C102 122.6(10) . . ?
C101 C102 C103 121.3(10) . . ?
C104 C103 C102 115.2(10) . . ?
C104 C103 C106 121.5(12) . . ?
C102 C103 C106 123.3(12) . . ?
C103 C104 C105 121.5(11) . . ?
N11 C105 C104 122.7(10) . . ?
C107 C106 C103 112.9(11) . . ?
C108 C107 C106 112.4(15) . . ?
C107 C108 C109 121.7(18) . . ?
C110 C109 C108 101.9(18) . . ?
C111 C110 C109 128(2) . . ?
C110 C111 C112 127(2) . . ?
C111 C112 C113 109.6(13) . . ?
C114 C113 C117 116.8(10) . . ?
C114 C113 C112 122.0(11) . . ?
C117 C113 C112 121.3(11) . . ?
C113 C114 C115 120.0(10) . . ?
N12 C115 C114 123.7(10) . . ?
N12 C116 C117 122.5(10) . . ?
C113 C117 C116 121.0(11) . . ?
C205 N21 C201 116.4(8) . . ?
C205 N21 Zn1 119.0(9) . . ?
C201 N21 Zn1 124.5(9) . . ?
C216 N22 C215 114.1(12) . . ?
N21 C201 C202 123.3(10) . . ?
C201 C202 C203 120.3(10) . . ?
C204 C203 C202 116.0(9) . . ?
C204 C203 C206 124.6(12) . . ?
C202 C203 C206 119.4(12) . . ?
C205 C204 C203 121.9(10) . . ?
N21 C205 C204 122.0(9) . . ?
C207 C206 C203 118.9(11) . . ?
C208 C207 C206 122.3(9) . . ?
C207 C208 C209 123.1(9) . . ?
C210 C209 C208 121.6(9) . . ?
C209 C210 C211 121.8(9) . . ?
C212 C211 C210 122.3(9) . . ?
C211 C212 C213 118.7(14) . . ?
C217 C213 C214 112.8(14) . . ?
C217 C213 C212 128.3(17) . . ?
C214 C213 C212 118.9(16) . . ?
C215 C214 C213 123.0(14) . . ?
N22 C215 C214 123.2(13) . . ?
N22 C216 C217 123.8(13) . . ?
C213 C217 C216 122.3(13) . . ?
O2 Zn2 N41 113.5(4) . . ?
O2 Zn2 N32 115.4(4) . 3_554 ?
N41 Zn2 N32 109.8(4) . 3_554 ?
O2 Zn2 N31 107.7(4) . . ?
N41 Zn2 N31 103.3(4) . . ?
N32 Zn2 N31 106.2(3) 3_554 . ?
Zn2 O2 Zn2 131.7(6) . 8_565 ?
C301 N31 C305 116.1(10) . . ?
C301 N31 Zn2 119.7(8) . . ?
C305 N31 Zn2 124.1(9) . . ?
C315 N32 C316 115.4(9) . . ?
C315 N32 Zn2 125.1(8) . 3_454 ?
C316 N32 Zn2 119.5(8) . 3_454 ?
N31 C301 C302 123.9(10) . . ?
C303 C302 C301 118.9(10) . . ?
C304 C303 C302 118.0(11) . . ?
C304 C303 C306 118.9(12) . . ?
C302 C303 C306 123.0(12) . . ?
C305 C304 C303 119.6(11) . . ?
N31 C305 C304 123.4(11) . . ?
C307 C306 C303 114.7(13) . . ?
C308 C307 C306 110.0(18) . . ?
C309 C308 C307 143(2) . . ?
C308 C309 C310 135(2) . . ?
C311 C310 C309 114.8(19) . . ?
C310 C311 C312 107.3(18) . . ?
C311 C312 C313 113.9(15) . . ?
C317 C313 C314 116.4(11) . . ?
C317 C313 C312 118.7(12) . . ?
C314 C313 C312 124.9(12) . . ?
C313 C314 C315 120.9(11) . . ?
N32 C315 C314 123.3(10) . . ?
N32 C316 C317 124.0(10) . . ?
C313 C317 C316 119.9(11) . . ?
C405 N41 C401 113.3(9) . . ?
C405 N41 Zn2 123.0(10) . . ?
C401 N41 Zn2 123.6(10) . . ?
C415 N42 C416 115.1(12) . . ?
N41 C401 C402 124.1(10) . . ?
C401 C402 C403 121.2(10) . . ?
C404 C403 C402 115.7(10) . . ?
C404 C403 C406 121.6(13) . . ?
C402 C403 C406 122.7(13) . . ?
C405 C404 C403 119.3(10) . . ?
N41 C405 C404 126.3(10) . . ?
C407 C406 C403 112.2(10) . . ?
C408 C407 C406 125.9(15) . . ?
C407 C408 C409 107.9(18) . . ?
C410 C409 C408 99.2(19) . . ?
C409 C410 C411 122(3) . . ?
C412 C411 C410 121(2) . . ?
C411 C412 C413 118.5(17) . . ?
C414 C413 C417 116.1(13) . . ?
C414 C413 C412 115.5(17) . . ?
C417 C413 C412 127.8(17) . . ?
C413 C414 C415 120.1(14) . . ?
N42 C415 C414 122.9(14) . . ?
N42 C416 C417 124.1(13) . . ?
C416 C417 C413 119.3(13) . . ?
O12 Cl1 O11 112.8 . . ?
O12 Cl1 O14 111.8 . . ?
O11 Cl1 O14 108.3 . . ?
O12 Cl1 O13 108.6 . . ?
O11 Cl1 O13 109.6 . . ?
O14 Cl1 O13 105.4 . . ?
Cl2 Cl2 O24 101.5(15) 8_565 8_565 ?
Cl2 Cl2 O22 88.3(17) 8_565 8_565 ?
O24 Cl2 O22 127.3(6) 8_565 8_565 ?
Cl2 Cl2 O22 73.3(6) 8_565 . ?
O24 Cl2 O22 129.2(4) 8_565 . ?
O22 Cl2 O22 15(2) 8_565 . ?
Cl2 Cl2 O21 81.1(6) 8_565 . ?
O24 Cl2 O21 116.79(12) 8_565 . ?
O22 Cl2 O21 115.9(4) 8_565 . ?
O22 Cl2 O21 112.2 . . ?
Cl2 Cl2 O24 60.8(6) 8_565 . ?
O24 Cl2 O24 40.8(16) 8_565 . ?
O22 Cl2 O24 121.3(12) 8_565 . ?
O22 Cl2 O24 111.8 . . ?
O21 Cl2 O24 107.3 . . ?
Cl2 Cl2 O23 164.6(6) 8_565 . ?
O24 Cl2 O23 65.0(16) 8_565 . ?
O22 Cl2 O23 94(2) 8_565 . ?
O22 Cl2 O23 108.6 . . ?
O21 Cl2 O23 111.2 . . ?
O24 Cl2 O23 105.4 . . ?
Cl2 Cl2 O23 11.8(6) 8_565 8_565 ?
O24 Cl2 O23 91.1(14) 8_565 8_565 ?
O22 Cl2 O23 90(2) 8_565 8_565 ?
O22 Cl2 O23 75.7 . 8_565 ?
O21 Cl2 O23 90.64(17) . 8_565 ?
O24 Cl2 O23 50.52(18) . 8_565 ?
O23 Cl2 O23 152.8(2) . 8_565 ?
Cl2 O21 Cl2 17.9(14) . 8_565 ?
O22 O22 Cl2 91.7(15) 8_565 8_565 ?
O22 O22 Cl2 73.3 8_565 . ?
Cl2 O22 Cl2 18.3(15) 8_565 . ?
Cl2 O23 O24 52.0(9) . 8_565 ?
Cl2 O23 Cl2 3.6(3) . 8_565 ?
O24 O23 Cl2 48.9(10) 8_565 8_565 ?
O24 O24 Cl2 78.5(16) 8_565 8_565 ?
O24 O24 Cl2 60.8 8_565 . ?
Cl2 O24 Cl2 17.7(16) 8_565 . ?
O24 O24 O23 140.7(8) 8_565 8_565 ?
Cl2 O24 O23 63.0(8) 8_565 8_565 ?
Cl2 O24 O23 80.6(8) . 8_565 ?
Cl3 Cl3 O33 95.3(13) 8_565 8_565 ?
Cl3 Cl3 O32 88.4(14) 8_565 8_565 ?
O33 Cl3 O32 128.5(2) 8_565 8_565 ?
Cl3 Cl3 O32 67.2(6) 8_565 . ?
O33 Cl3 O32 127.4(6) 8_565 . ?
O32 Cl3 O32 21.2(18) 8_565 . ?
Cl3 Cl3 O31 169.2(6) 8_565 . ?
O33 Cl3 O31 76.1(15) 8_565 . ?
O32 Cl3 O31 92.0(17) 8_565 . ?
O32 Cl3 O31 112.8 . . ?
Cl3 Cl3 O34 78.3(6) 8_565 . ?
O33 Cl3 O34 113.6(3) 8_565 . ?
O32 Cl3 O34 117.4(4) 8_565 . ?
O32 Cl3 O34 110.5 . . ?
O31 Cl3 O34 110.9 . . ?
Cl3 Cl3 O33 61.0(5) 8_565 . ?
O33 Cl3 O33 34.3(15) 8_565 . ?
O32 Cl3 O33 122.1(11) 8_565 . ?
O32 Cl3 O33 108.3 . . ?
O31 Cl3 O33 110.1 . . ?
O34 Cl3 O33 103.8 . . ?
Cl3 Cl3 O31 7.7(6) 8_565 8_565 ?
O33 Cl3 O31 89.1(14) 8_565 8_565 ?
O32 Cl3 O31 88.7(18) 8_565 8_565 ?
O32 Cl3 O31 67.7 . 8_565 ?
O31 Cl3 O31 161.55(11) . 8_565 ?
O34 Cl3 O31 84.95(9) . 8_565 ?
O33 Cl3 O31 54.95(8) . 8_565 ?
Cl3 O31 O33 47.7(7) . 8_565 ?
Cl3 O31 Cl3 3.1(2) . 8_565 ?
O33 O31 Cl3 45.2(7) 8_565 8_565 ?
O32 O32 Cl3 91.6(12) 8_565 8_565 ?
O32 O32 Cl3 67.2 8_565 . ?
Cl3 O32 Cl3 24.4(12) 8_565 . ?
O33 O33 Cl3 84.7(12) 8_565 8_565 ?
O33 O33 Cl3 61.0 8_565 . ?
Cl3 O33 Cl3 23.7(12) 8_565 . ?
O33 O33 O31 140.5(6) 8_565 8_565 ?
Cl3 O33 O31 56.2(7) 8_565 8_565 ?
Cl3 O33 O31 79.8(6) . 8_565 ?
Cl3 O34 Cl3 23.3(11) 8_565 . ?
O42 Cl4 O42 26.1(16) 8_565 . ?
O42 Cl4 O43 111.7(9) 8_565 8_565 ?
O42 Cl4 O43 126.05(9) . 8_565 ?
O42 Cl4 O43 126.0(7) 8_565 . ?
O42 Cl4 O43 111.7 . . ?
O43 Cl4 O43 58.0(11) 8_565 . ?
O42 Cl4 O41 117.82(7) 8_565 . ?
O42 Cl4 O41 113.8 . . ?
O43 Cl4 O41 119.24(14) 8_565 . ?
O43 Cl4 O41 110.6 . . ?
O42 Cl4 O41 113.8(4) 8_565 8_565 ?
O42 Cl4 O41 117.8(3) . 8_565 ?
O43 Cl4 O41 110.6(9) 8_565 8_565 ?
O43 Cl4 O41 119.2(9) . 8_565 ?
O41 Cl4 O41 16.3(18) . 8_565 ?
O42 Cl4 O44 83.6(15) 8_565 . ?
O42 Cl4 O44 108.9 . . ?
O43 Cl4 O44 45.7(11) 8_565 . ?
O43 Cl4 O44 103.6 . . ?
O41 Cl4 O44 107.8 . . ?
O41 Cl4 O44 91.9(18) 8_565 . ?
O42 Cl4 O44 108.9(15) 8_565 8_565 ?
O42 Cl4 O44 83.6 . 8_565 ?
O43 Cl4 O44 103.6(10) 8_565 8_565 ?
O43 Cl4 O44 45.68(11) . 8_565 ?
O41 Cl4 O44 91.92(7) . 8_565 ?
O41 Cl4 O44 107.8(18) 8_565 8_565 ?
O44 Cl4 O44 148.69(11) . 8_565 ?
O41 O41 Cl4 81.9 8_565 . ?
O42 O42 Cl4 76.9 8_565 . ?
O44 O43 O43 132.4(4) 8_565 8_565 ?
O44 O43 Cl4 71.5(4) 8_565 . ?
O43 O43 Cl4 61.0 8_565 . ?
O43 O44 Cl4 62.8(11) 8_565 . ?
Cl5 Cl5 O51 106.4(19) 8_565 8_565 ?
Cl5 Cl5 O52 102(2) 8_565 8_565 ?
O51 Cl5 O52 145(3) 8_565 8_565 ?
Cl5 Cl5 O52 60.0(8) 8_565 . ?
O51 Cl5 O52 156.3(15) 8_565 . ?
O52 Cl5 O52 42(2) 8_565 . ?
Cl5 Cl5 O51 55.9(8) 8_565 . ?
O51 Cl5 O51 50(2) 8_565 . ?
O52 Cl5 O51 150(2) 8_565 . ?
O52 Cl5 O51 112.8 . . ?
Cl5 Cl5 O54 144.4(10) 8_565 . ?
O51 Cl5 O54 66.7(19) 8_565 . ?
O52 Cl5 O54 78(2) 8_565 . ?
O52 Cl5 O54 111.8 . . ?
O51 Cl5 O54 108.3 . . ?
Cl5 Cl5 O53 109.9(10) 8_565 . ?
O51 Cl5 O53 94.1(9) 8_565 . ?
O52 Cl5 O53 95.7(9) 8_565 . ?
O52 Cl5 O53 108.6 . . ?
O51 Cl5 O53 109.6 . . ?
O54 Cl5 O53 105.4 . . ?
Cl5 Cl5 O53 55.2(11) 8_565 8_565 ?
O51 Cl5 O53 107.9(12) 8_565 8_565 ?
O52 Cl5 O53 105.3(13) 8_565 8_565 ?
O52 Cl5 O53 81.0(8) . 8_565 ?
O51 Cl5 O53 78.8(9) . 8_565 ?
O54 Cl5 O53 159.9(16) . 8_565 ?
O53 Cl5 O53 54.8(16) . 8_565 ?
Cl5 Cl5 O54 27.2(7) 8_565 8_565 ?
O51 Cl5 O54 96.9(19) 8_565 8_565 ?
O52 Cl5 O54 99(2) 8_565 8_565 ?
O52 Cl5 O54 61.79(16) . 8_565 ?
O51 Cl5 O54 52.4 . 8_565 ?
O54 Cl5 O54 117.2(8) . 8_565 ?
O53 Cl5 O54 136.9(8) . 8_565 ?
O53 Cl5 O54 82.3(18) 8_565 8_565 ?
O51 O51 Cl5 73.6(18) 8_565 8_565 ?
O51 O51 Cl5 55.9 8_565 . ?
Cl5 O51 Cl5 17.7(18) 8_565 . ?
O51 O51 O54 123.7(18) 8_565 8_565 ?
Cl5 O51 O54 63.1(9) 8_565 8_565 ?
Cl5 O51 O54 77.6(15) . 8_565 ?
O52 O52 Cl5 78.2(18) 8_565 8_565 ?
O52 O52 Cl5 60.0 8_565 . ?
Cl5 O52 Cl5 18.3(18) 8_565 . ?
O52 O52 O54 122.5(16) 8_565 8_565 ?
Cl5 O52 O54 55.8(9) 8_565 8_565 ?
Cl5 O52 O54 71.0(13) . 8_565 ?
O53 O53 Cl5 70.1 8_565 . ?
O53 O53 Cl5 55.2(12) 8_565 8_565 ?
Cl5 O53 Cl5 14.9(12) . 8_565 ?
Cl5 O54 O51 50.1(12) . 8_565 ?
Cl5 O54 O52 46.1(11) . 8_565 ?
O51 O54 O52 96.2(19) 8_565 8_565 ?
Cl5 O54 Cl5 8.3(6) . 8_565 ?
O51 O54 Cl5 50.0(13) 8_565 8_565 ?
O52 O54 Cl5 47.2(11) 8_565 8_565 ?

loop_
_geom_bond_atom_site_label_1
_geom_bond_atom_site_label_2
_geom_bond_distance
_geom_bond_site_symmetry_2
_geom_bond_publ_flag
Zn1 O1 1.892(3) . ?
Zn1 N12 2.006(8) 3 ?
Zn1 N21 2.011(8) . ?
Zn1 N11 2.025(8) . ?
O1 Zn1 1.892(3) 8_565 ?
N11 C105 1.328(6) . ?
N11 C101 1.336(6) . ?
N12 C116 1.330(6) . ?
N12 C115 1.343(6) . ?
N12 Zn1 2.006(8) 3_455 ?
C101 C102 1.368(6) . ?
C102 C103 1.368(6) . ?
C103 C104 1.368(6) . ?
C103 C106 1.490(11) . ?
C104 C105 1.368(6) . ?
C106 C107 1.438(7) . ?
C107 C108 1.438(7) . ?
C108 C109 1.444(7) . ?
C109 C110 1.440(7) . ?
C110 C111 1.419(7) . ?
C111 C112 1.430(7) . ?
C112 C113 1.484(11) . ?
C113 C114 1.361(6) . ?
C113 C117 1.364(6) . ?
C114 C115 1.362(6) . ?
C116 C117 1.370(6) . ?
N21 C205 1.335(6) . ?
N21 C201 1.336(6) . ?
N22 C216 1.331(6) . ?
N22 C215 1.333(6) . ?
C201 C202 1.364(6) . ?
C202 C203 1.365(6) . ?
C203 C204 1.363(6) . ?
C203 C206 1.537(12) . ?
C204 C205 1.361(6) . ?
C206 C207 1.444(7) . ?
C207 C208 1.415(7) . ?
C208 C209 1.440(7) . ?
C209 C210 1.425(7) . ?
C210 C211 1.438(7) . ?
C211 C212 1.423(7) . ?
C212 C213 1.543(13) . ?
C213 C217 1.362(6) . ?
C213 C214 1.362(6) . ?
C214 C215 1.356(6) . ?
C216 C217 1.363(6) . ?
Zn2 O2 1.907(5) . ?
Zn2 N41 1.975(9) . ?
Zn2 N32 1.984(8) 3_554 ?
Zn2 N31 2.025(9) . ?
O2 Zn2 1.907(5) 8_565 ?
N31 C301 1.336(6) . ?
N31 C305 1.338(6) . ?
N32 C315 1.328(6) . ?
N32 C316 1.335(6) . ?
N32 Zn2 1.984(8) 3_454 ?
C301 C302 1.373(6) . ?
C302 C303 1.373(6) . ?
C303 C304 1.370(6) . ?
C303 C306 1.526(12) . ?
C304 C305 1.368(6) . ?
C306 C307 1.440(7) . ?
C307 C308 1.429(7) . ?
C308 C309 1.428(7) . ?
C309 C310 1.440(7) . ?
C310 C311 1.428(7) . ?
C311 C312 1.430(7) . ?
C312 C313 1.514(12) . ?
C313 C317 1.362(6) . ?
C313 C314 1.364(6) . ?
C314 C315 1.364(6) . ?
C316 C317 1.367(6) . ?
N41 C405 1.332(6) . ?
N41 C401 1.333(6) . ?
N42 C415 1.331(6) . ?
N42 C416 1.333(6) . ?
C401 C402 1.367(6) . ?
C402 C403 1.368(6) . ?
C403 C404 1.366(6) . ?
C403 C406 1.504(12) . ?
C404 C405 1.364(6) . ?
C406 C407 1.443(7) . ?
C407 C408 1.437(7) . ?
C408 C409 1.454(7) . ?
C409 C410 1.423(7) . ?
C410 C411 1.436(7) . ?
C411 C412 1.426(7) . ?
C412 C413 1.515(14) . ?
C413 C414 1.354(6) . ?
C413 C417 1.363(6) . ?
C414 C415 1.360(6) . ?
C416 C417 1.361(6) . ?
Cl1 O12 1.3838 . ?
Cl1 O11 1.3982 . ?
Cl1 O14 1.4033 . ?
Cl1 O13 1.4126 . ?
Cl2 Cl2 0.44(3) 8_565 ?
Cl2 O24 1.250(7) 8_565 ?
Cl2 O22 1.3263(15) 8_565 ?
Cl2 O22 1.3838 . ?
Cl2 O21 1.4030 . ?
Cl2 O24 1.4032 . ?
Cl2 O23 1.4126 . ?
Cl2 O23 1.84(3) 8_565 ?
O21 Cl2 1.403(8) 8_565 ?
O22 O22 0.36(5) 8_565 ?
O22 Cl2 1.326(5) 8_565 ?
O23 O24 1.44(3) 8_565 ?
O23 Cl2 1.84(3) 8_565 ?
O24 O24 0.94(4) 8_565 ?
O24 Cl2 1.250(9) 8_565 ?
O24 O23 1.44(3) 8_565 ?
Cl3 Cl3 0.57(3) 8_565 ?
Cl3 O33 1.244(3) 8_565 ?
Cl3 O32 1.2759(12) 8_565 ?
Cl3 O32 1.3837 . ?
Cl3 O31 1.3982 . ?
Cl3 O34 1.4154 . ?
Cl3 O33 1.4165 . ?
Cl3 O31 1.96(3) 8_565 ?
O31 O33 1.63(3) 8_565 ?
O31 Cl3 1.96(3) 8_565 ?
O32 O32 0.50(4) 8_565 ?
O32 Cl3 1.276(6) 8_565 ?
O33 O33 0.80(3) 8_565 ?
O33 Cl3 1.244(6) 8_565 ?
O33 O31 1.63(2) 8_565 ?
O34 Cl3 1.415(8) 8_565 ?
Cl4 O42 1.365(9) 8_565 ?
Cl4 O42 1.3654 . ?
Cl4 O43 1.380(15) 8_565 ?
Cl4 O43 1.3796 . ?
Cl4 O41 1.3893 . ?
Cl4 O41 1.389(6) 8_565 ?
Cl4 O44 1.4712 . ?
Cl4 O44 1.471(10) 8_565 ?
O41 O41 0.39(5) 8_565 ?
O42 O42 0.62(4) 8_565 ?
O43 O44 1.110(7) 8_565 ?
O43 O43 1.34(3) 8_565 ?
O44 O43 1.11(2) 8_565 ?
Cl5 Cl5 0.44(4) 8_565 ?
Cl5 O51 1.207(15) 8_565 ?
Cl5 O52 1.224(11) 8_565 ?
Cl5 O52 1.3838 . ?
Cl5 O51 1.3983 . ?
Cl5 O54 1.4033 . ?
Cl5 O53 1.4127 . ?
Cl5 O53 1.62(3) 8_565 ?
Cl5 O54 1.78(5) 8_565 ?
O51 O51 1.12(5) 8_565 ?
O51 Cl5 1.207(13) 8_565 ?
O51 O54 1.44(3) 8_565 ?
O52 O52 0.94(5) 8_565 ?
O52 Cl5 1.224(10) 8_565 ?
O52 O54 1.66(3) 8_565 ?
O53 O53 1.41(5) 8_565 ?
O53 Cl5 1.62(2) 8_565 ?
O54 O51 1.44(3) 8_565 ?
O54 O52 1.66(3) 8_565 ?
O54 Cl5 1.78(4) 8_565 ?
